data_4031716
loop_
_publ_author_name
'Richter, Celin'
'Nguyen Trung, Minh'
'Mahrwald, Rainer'

_publ_section_title
;
 Multicomponent Cascade Reactions of Unprotected Ketoses and Amino Acids -
 Access to a Defined Configured Quaternary Stereogenic Center.
;
_journal_issue 21
_journal_name_full 'The Journal of organic chemistry'
_journal_page_first 10849
_journal_page_last 10865
_journal_paper_doi 10.1021/acs.joc.5b02003
_journal_volume 80
_journal_year 2015
_chemical_absolute_configuration ad
_chemical_formula_moiety 'C13 H24 N2 O3 S'
_chemical_formula_sum 'C13 H24 N2 O3 S'
_chemical_formula_weight 288.40
_chemical_name_systematic
;
 ?
;
_space_group_crystal_system orthorhombic
_space_group_IT_number 19
_space_group_name_Hall 'P 2ac 2ab'
_space_group_name_H-M_alt 'P 21 21 21'
_symmetry_space_group_name_Hall 'P 2ac 2ab'
_symmetry_space_group_name_H-M 'P 21 21 21'
_atom_sites_solution_hydrogens mixed
_audit_creation_method SHELXL-2013
_cell_angle_alpha 90
_cell_angle_beta 90
_cell_angle_gamma 90
_cell_formula_units_Z 4
_cell_length_a 6.0282(3)
_cell_length_b 14.1182(6)
_cell_length_c 18.3287(13)
_cell_measurement_reflns_used 9942
_cell_measurement_temperature 100(2)
_cell_measurement_theta_max 25.40
_cell_measurement_theta_min 2.65
_cell_volume 1559.91(15)
_computing_cell_refinement 'Bruker SAINT'
_computing_data_collection 'Bruker APEX2'
_computing_data_reduction 'Bruker SAINT'
_computing_structure_refinement 'SHELXL-2014 (Sheldrick 2014)'
_computing_structure_solution 'SHELXS-97 (Sheldrick 2008)'
_diffrn_ambient_temperature 100(2)
_diffrn_measured_fraction_theta_full 0.998
_diffrn_measured_fraction_theta_max 0.992
_diffrn_measurement_device_type 'Bruker D8 VENTURE'
_diffrn_measurement_method '\f and \w scans'
_diffrn_radiation_type MoK\a
_diffrn_radiation_wavelength 0.71073
_diffrn_reflns_av_R_equivalents 0.0733
_diffrn_reflns_av_unetI/netI 0.0317
_diffrn_reflns_laue_measured_fraction_full 0.998
_diffrn_reflns_laue_measured_fraction_max 0.992
_diffrn_reflns_limit_h_max 7
_diffrn_reflns_limit_h_min -7
_diffrn_reflns_limit_k_max 17
_diffrn_reflns_limit_k_min -17
_diffrn_reflns_limit_l_max 22
_diffrn_reflns_limit_l_min -22
_diffrn_reflns_number 20192
_diffrn_reflns_point_group_measured_fraction_full 0.997
_diffrn_reflns_point_group_measured_fraction_max 0.991
_diffrn_reflns_theta_full 25.000
_diffrn_reflns_theta_max 25.446
_diffrn_reflns_theta_min 2.650
_exptl_absorpt_coefficient_mu 0.214
_exptl_absorpt_correction_T_max 1.5262
_exptl_absorpt_correction_T_min 0.6296
_exptl_absorpt_correction_type multi-scan
_exptl_absorpt_process_details 'PLATON, 1990'
_exptl_crystal_colour colorless
_exptl_crystal_density_diffrn 1.228
_exptl_crystal_description block
_exptl_crystal_F_000 624
_exptl_crystal_size_max 0.490
_exptl_crystal_size_mid 0.330
_exptl_crystal_size_min 0.260
_refine_diff_density_max 0.223
_refine_diff_density_min -0.148
_refine_diff_density_rms 0.034
_refine_ls_abs_structure_details
;
 Flack x determined using 1169 quotients [(I+)-(I-)]/[(I+)+(I-)]
 (Parsons and Flack (2004), Acta Cryst. A60, s61).
;
_refine_ls_abs_structure_Flack -0.02(3)
_refine_ls_extinction_method none
_refine_ls_goodness_of_fit_ref 1.030
_refine_ls_hydrogen_treatment mixed
_refine_ls_matrix_type full
_refine_ls_number_parameters 185
_refine_ls_number_reflns 2869
_refine_ls_number_restraints 0
_refine_ls_restrained_S_all 1.030
_refine_ls_R_factor_all 0.0260
_refine_ls_R_factor_gt 0.0257
_refine_ls_shift/su_max 0.000
_refine_ls_shift/su_mean 0.000
_refine_ls_structure_factor_coef Fsqd
_refine_ls_weighting_details 'w=1/[\s^2^(Fo^2^)+(0.0259P)^2^+0.4212P] where P=(Fo^2^+2Fc^2^)/3'
_refine_ls_weighting_scheme calc
_refine_ls_wR_factor_gt 0.0664
_refine_ls_wR_factor_ref 0.0667
_reflns_Friedel_coverage 0.705
_reflns_friedel_fraction_full 0.997
_reflns_friedel_fraction_max 0.990
_reflns_number_gt 2840
_reflns_number_total 2869
_reflns_threshold_expression 'I > 2\s(I)'
_cod_data_source_file jo5b02003_si_002.cif
_cod_data_source_block 20d15
_cod_depositor_comments 'Adding full bibliography for 4031716--4031718.cif.'
_cod_database_code 4031716
_shelx_space_group_comment
;
The symmetry employed for this shelxl refinement is uniquely defined
by the following loop, which should always be used as a source of
symmetry information in preference to the above space-group names.
They are only intended as comments.
;
_shelx_estimated_absorpt_t_min 0.903
_shelx_estimated_absorpt_t_max 0.947
_shelxl_version_number 2013-4

loop_
_space_group_symop_operation_xyz
'x, y, z'
'-x+1/2, -y, z+1/2'
'x+1/2, -y+1/2, -z'
'-x, y+1/2, -z+1/2'

loop_
_atom_site_label
_atom_site_type_symbol
_atom_site_fract_x
_atom_site_fract_y
_atom_site_fract_z
_atom_site_U_iso_or_equiv
_atom_site_adp_type
_atom_site_occupancy
_atom_site_site_symmetry_order
_atom_site_calc_flag
_atom_site_refinement_flags_posn
_atom_site_refinement_flags_adp
S1 S -0.01957(10) -0.04317(4) 0.39998(3) 0.03667(17) Uani 1 1 d . .
O1 O 0.2251(2) 0.24463(8) 0.58995(6) 0.0160(3) Uani 1 1 d . .
O2 O 0.2526(2) 0.28425(9) 0.47406(7) 0.0179(3) Uani 1 1 d . .
O3 O 0.0950(2) 0.00564(9) 0.72304(6) 0.0224(3) Uani 1 1 d . .
N1 N 0.3815(2) 0.06861(10) 0.55609(8) 0.0136(3) Uani 1 1 d . .
H1 H 0.511(4) 0.0885(15) 0.5495(11) 0.016(5) Uiso 1 1 d . .
N2 N 0.1966(3) -0.07821(11) 0.62169(8) 0.0163(3) Uani 1 1 d . .
H2 H 0.267(4) -0.0715(15) 0.5826(12) 0.016(5) Uiso 1 1 d . .
C1 C 0.2692(3) -0.00736(13) 0.40266(10) 0.0230(4) Uani 1 1 d . .
H1A H 0.3491 -0.0491 0.4372 0.028 Uiso 1 1 calc R U
H1B H 0.3346 -0.0172 0.3537 0.028 Uiso 1 1 calc R U
C2 C 0.3078(3) 0.09481(13) 0.42510(9) 0.0178(4) Uani 1 1 d . .
H2A H 0.2255 0.1369 0.3914 0.021 Uiso 1 1 calc R U
H2B H 0.4677 0.1095 0.4201 0.021 Uiso 1 1 calc R U
C3 C 0.2356(3) 0.11592(12) 0.50301(9) 0.0139(4) Uani 1 1 d . .
H3 H 0.0815 0.0913 0.5098 0.017 Uiso 1 1 calc R U
C4 C 0.3173(3) 0.08470(12) 0.63268(9) 0.0137(3) Uani 1 1 d . .
C5 C 0.1568(3) 0.16916(12) 0.63823(9) 0.0164(4) Uani 1 1 d . .
H5A H 0.0051 0.1483 0.6252 0.020 Uiso 1 1 calc R U
H5B H 0.1537 0.1927 0.6891 0.020 Uiso 1 1 calc R U
C6 C 0.2348(3) 0.22175(13) 0.51863(9) 0.0138(4) Uani 1 1 d . .
C7 C 0.1914(3) -0.00133(13) 0.66379(9) 0.0146(3) Uani 1 1 d . .
C8 C 0.0896(3) -0.17052(13) 0.63538(11) 0.0199(4) Uani 1 1 d . .
C9 C 0.1490(4) -0.23230(13) 0.57015(11) 0.0284(5) Uani 1 1 d . .
H9A H 0.0968 -0.2019 0.5252 0.043 Uiso 1 1 calc R U
H9B H 0.0782 -0.2944 0.5754 0.043 Uiso 1 1 calc R U
H9C H 0.3104 -0.2403 0.5678 0.043 Uiso 1 1 calc R U
C10 C 0.1815(4) -0.21405(15) 0.70555(11) 0.0293(5) Uani 1 1 d . .
H10A H 0.3436 -0.2171 0.7026 0.044 Uiso 1 1 calc R U
H10B H 0.1215 -0.2781 0.7117 0.044 Uiso 1 1 calc R U
H10C H 0.1381 -0.1749 0.7473 0.044 Uiso 1 1 calc R U
C11 C -0.1621(3) -0.15805(15) 0.64012(14) 0.0335(5) Uani 1 1 d . .
H11A H -0.1987 -0.1190 0.6826 0.050 Uiso 1 1 calc R U
H11B H -0.2328 -0.2202 0.6450 0.050 Uiso 1 1 calc R U
H11C H -0.2160 -0.1269 0.5957 0.050 Uiso 1 1 calc R U
C12 C 0.5250(3) 0.10390(12) 0.67833(10) 0.0179(4) Uani 1 1 d . .
H12A H 0.6328 0.0529 0.6706 0.027 Uiso 1 1 calc R U
H12B H 0.4847 0.1066 0.7301 0.027 Uiso 1 1 calc R U
H12C H 0.5906 0.1645 0.6636 0.027 Uiso 1 1 calc R U
C13 C -0.1239(3) 0.03932(17) 0.33349(12) 0.0356(5) Uani 1 1 d . .
H13A H -0.1448 0.1014 0.3564 0.053 Uiso 1 1 calc R U
H13B H -0.2663 0.0165 0.3146 0.053 Uiso 1 1 calc R U
H13C H -0.0176 0.0450 0.2933 0.053 Uiso 1 1 calc R U

loop_
_atom_site_aniso_label
_atom_site_aniso_U_11
_atom_site_aniso_U_22
_atom_site_aniso_U_33
_atom_site_aniso_U_23
_atom_site_aniso_U_13
_atom_site_aniso_U_12
S1 0.0456(3) 0.0384(3) 0.0260(3) -0.0105(2) 0.0085(3) -0.0271(3)
O1 0.0183(6) 0.0136(5) 0.0163(6) -0.0001(5) 0.0003(5) 0.0018(5)
O2 0.0133(6) 0.0165(6) 0.0239(6) 0.0076(6) 0.0003(5) 0.0005(5)
O3 0.0267(7) 0.0258(7) 0.0147(6) 0.0001(5) 0.0059(6) -0.0052(6)
N1 0.0119(7) 0.0166(7) 0.0122(7) 0.0025(6) 0.0017(6) 0.0010(6)
N2 0.0181(7) 0.0158(7) 0.0149(7) 0.0035(6) 0.0037(6) -0.0016(6)
C1 0.0306(10) 0.0231(9) 0.0154(8) -0.0021(8) 0.0000(8) -0.0024(9)
C2 0.0201(9) 0.0206(9) 0.0125(8) 0.0015(7) 0.0002(7) -0.0050(8)
C3 0.0138(8) 0.0147(8) 0.0131(8) 0.0025(6) -0.0011(7) -0.0018(7)
C4 0.0142(8) 0.0145(8) 0.0124(8) 0.0002(6) 0.0002(7) -0.0002(7)
C5 0.0185(8) 0.0175(8) 0.0132(8) 0.0011(7) 0.0029(7) 0.0008(7)
C6 0.0069(8) 0.0171(9) 0.0173(8) 0.0015(7) -0.0008(6) 0.0009(7)
C7 0.0131(8) 0.0186(8) 0.0120(8) 0.0029(7) -0.0017(7) 0.0003(7)
C8 0.0193(9) 0.0147(8) 0.0257(9) 0.0030(8) 0.0012(8) -0.0022(8)
C9 0.0368(11) 0.0170(9) 0.0312(10) -0.0007(8) 0.0031(9) -0.0036(8)
C10 0.0350(11) 0.0233(9) 0.0296(10) 0.0132(8) 0.0038(9) -0.0024(9)
C11 0.0193(10) 0.0229(10) 0.0582(14) -0.0041(10) 0.0024(10) -0.0048(8)
C12 0.0171(8) 0.0199(8) 0.0168(8) 0.0025(7) -0.0034(8) -0.0022(8)
C13 0.0245(9) 0.0457(13) 0.0367(12) -0.0248(11) -0.0022(9) 0.0007(10)

loop_
_atom_type_symbol
_atom_type_description
_atom_type_scat_dispersion_real
_atom_type_scat_dispersion_imag
_atom_type_scat_source
C C 0.0033 0.0016 'International Tables Vol C Tables 4.2.6.8 and 6.1.1.4'
H H 0.0000 0.0000 'International Tables Vol C Tables 4.2.6.8 and 6.1.1.4'
N N 0.0061 0.0033 'International Tables Vol C Tables 4.2.6.8 and 6.1.1.4'
O O 0.0106 0.0060 'International Tables Vol C Tables 4.2.6.8 and 6.1.1.4'
S S 0.1246 0.1234 'International Tables Vol C Tables 4.2.6.8 and 6.1.1.4'

loop_
_geom_angle_atom_site_label_1
_geom_angle_atom_site_label_2
_geom_angle_atom_site_label_3
_geom_angle
C13 S1 C1 99.99(10)
C6 O1 C5 115.44(13)
C3 N1 C4 113.76(13)
C3 N1 H1 108.1(14)
C4 N1 H1 109.2(14)
C7 N2 C8 127.64(15)
C7 N2 H2 114.6(15)
C8 N2 H2 117.8(15)
C2 C1 S1 114.82(14)
C2 C1 H1A 108.6
S1 C1 H1A 108.6
C2 C1 H1B 108.6
S1 C1 H1B 108.6
H1A C1 H1B 107.5
C1 C2 C3 113.35(14)
C1 C2 H2A 108.9
C3 C2 H2A 108.9
C1 C2 H2B 108.9
C3 C2 H2B 108.9
H2A C2 H2B 107.7
N1 C3 C6 108.86(13)
N1 C3 C2 111.13(14)
C6 C3 C2 111.70(14)
N1 C3 H3 108.4
C6 C3 H3 108.4
C2 C3 H3 108.4
N1 C4 C12 109.47(14)
N1 C4 C5 110.33(13)
C12 C4 C5 109.95(14)
N1 C4 C7 111.11(14)
C12 C4 C7 109.90(14)
C5 C4 C7 106.04(14)
O1 C5 C4 110.59(13)
O1 C5 H5A 109.5
C4 C5 H5A 109.5
O1 C5 H5B 109.5
C4 C5 H5B 109.5
H5A C5 H5B 108.1
O2 C6 O1 119.00(15)
O2 C6 C3 126.18(15)
O1 C6 C3 114.71(14)
O3 C7 N2 125.81(17)
O3 C7 C4 119.60(16)
N2 C7 C4 114.59(14)
N2 C8 C9 105.64(15)
N2 C8 C10 109.86(16)
C9 C8 C10 110.18(16)
N2 C8 C11 109.98(16)
C9 C8 C11 110.11(18)
C10 C8 C11 110.95(18)
C8 C9 H9A 109.5
C8 C9 H9B 109.5
H9A C9 H9B 109.5
C8 C9 H9C 109.5
H9A C9 H9C 109.5
H9B C9 H9C 109.5
C8 C10 H10A 109.5
C8 C10 H10B 109.5
H10A C10 H10B 109.5
C8 C10 H10C 109.5
H10A C10 H10C 109.5
H10B C10 H10C 109.5
C8 C11 H11A 109.5
C8 C11 H11B 109.5
H11A C11 H11B 109.5
C8 C11 H11C 109.5
H11A C11 H11C 109.5
H11B C11 H11C 109.5
C4 C12 H12A 109.5
C4 C12 H12B 109.5
H12A C12 H12B 109.5
C4 C12 H12C 109.5
H12A C12 H12C 109.5
H12B C12 H12C 109.5
S1 C13 H13A 109.5
S1 C13 H13B 109.5
H13A C13 H13B 109.5
S1 C13 H13C 109.5
H13A C13 H13C 109.5
H13B C13 H13C 109.5

loop_
_geom_bond_atom_site_label_1
_geom_bond_atom_site_label_2
_geom_bond_distance
S1 C13 1.799(3)
S1 C1 1.813(2)
O1 C6 1.348(2)
O1 C5 1.445(2)
O2 C6 1.2072(19)
O3 C7 1.236(2)
N1 C3 1.472(2)
N1 C4 1.474(2)
N1 H1 0.84(2)
N2 C7 1.332(2)
N2 C8 1.476(2)
N2 H2 0.84(2)
C1 C2 1.518(2)
C1 H1A 0.9900
C1 H1B 0.9900
C2 C3 1.522(2)
C2 H2A 0.9900
C2 H2B 0.9900
C3 C6 1.521(2)
C3 H3 1.0000
C4 C12 1.530(2)
C4 C5 1.539(2)
C4 C7 1.542(2)
C5 H5A 0.9900
C5 H5B 0.9900
C8 C9 1.523(3)
C8 C10 1.529(3)
C8 C11 1.530(3)
C9 H9A 0.9800
C9 H9B 0.9800
C9 H9C 0.9800
C10 H10A 0.9800
C10 H10B 0.9800
C10 H10C 0.9800
C11 H11A 0.9800
C11 H11B 0.9800
C11 H11C 0.9800
C12 H12A 0.9800
C12 H12B 0.9800
C12 H12C 0.9800
C13 H13A 0.9800
C13 H13B 0.9800
C13 H13C 0.9800

loop_
_geom_torsion_atom_site_label_1
_geom_torsion_atom_site_label_2
_geom_torsion_atom_site_label_3
_geom_torsion_atom_site_label_4
_geom_torsion
C13 S1 C1 C2 59.72(15)
S1 C1 C2 C3 64.35(18)
C4 N1 C3 C6 57.79(18)
C4 N1 C3 C2 -178.78(14)
C1 C2 C3 N1 69.26(19)
C1 C2 C3 C6 -168.95(15)
C3 N1 C4 C12 -137.45(14)
C3 N1 C4 C5 -16.3(2)
C3 N1 C4 C7 100.99(16)
C6 O1 C5 C4 59.56(19)
N1 C4 C5 O1 -40.59(19)
C12 C4 C5 O1 80.26(16)
C7 C4 C5 O1 -160.99(13)
C5 O1 C6 O2 167.29(14)
C5 O1 C6 C3 -16.2(2)
N1 C3 C6 O2 134.47(17)
C2 C3 C6 O2 11.4(2)
N1 C3 C6 O1 -41.74(19)
C2 C3 C6 O1 -164.83(14)
C8 N2 C7 O3 0.5(3)
C8 N2 C7 C4 -178.75(16)
N1 C4 C7 O3 -168.56(15)
C12 C4 C7 O3 70.1(2)
C5 C4 C7 O3 -48.7(2)
N1 C4 C7 N2 10.8(2)
C12 C4 C7 N2 -110.55(16)
C5 C4 C7 N2 130.66(15)
C7 N2 C8 C9 179.96(17)
C7 N2 C8 C10 -61.2(2)
C7 N2 C8 C11 61.2(3)
